data_4339849
loop_
_publ_author_name
'Bart, Suzanne C.'
'Lobkovsky, Emil'
'Bill, Eckhard'
'Wieghardt, Karl'
'Chirik, Paul J.'

_publ_section_title
;
 Neutral-ligand complexes of bis(imino)pyridine iron: synthesis,
 structure, and spectroscopy.
;
_journal_issue 17
_journal_name_full 'Inorganic chemistry'
_journal_page_first 7055
_journal_page_last 7063
_journal_paper_doi 10.1021/ic700869h
_journal_volume 46
_journal_year 2007
_chemical_formula_sum 'C39 H55 Fe N5 P'
_chemical_formula_weight 680.70
_chemical_name_systematic
; 
 ? 
;
_space_group_IT_number 14
_symmetry_cell_setting monoclinic
_symmetry_space_group_name_Hall '-P 2yn'
_symmetry_space_group_name_H-M 'P 1 21/n 1'
_atom_sites_solution_hydrogens mixed
_atom_sites_solution_primary direct
_atom_sites_solution_secondary difmap
_audit_creation_method SHELXL-97
_cell_angle_alpha 90.00
_cell_angle_beta 106.022(4)
_cell_angle_gamma 90.00
_cell_formula_units_Z 4
_cell_length_a 18.7178(12)
_cell_length_b 10.6162(7)
_cell_length_c 19.2890(11)
_cell_measurement_reflns_used 8427
_cell_measurement_temperature 173(2)
_cell_measurement_theta_max 30.18
_cell_measurement_theta_min 2.62
_cell_volume 3684.1(4)
_computing_cell_refinement 'Bruker SAINT+'
_computing_data_collection 'Bruker Apex2'
_computing_data_reduction 'Bruker SAINT+'
_computing_molecular_graphics 'Bruker SHELXTL'
_computing_publication_material 'Bruker SHELXTL'
_computing_structure_refinement 'SHELXL-97 (Sheldrick, 1997)'
_computing_structure_solution 'SHELXS-97 (Sheldrick, 1990)'
_diffrn_ambient_temperature 173(2)
_diffrn_measured_fraction_theta_full 0.996
_diffrn_measured_fraction_theta_max 0.996
_diffrn_measurement_device_type 'Bruker X8 APEX II diffractometer'
_diffrn_measurement_method 'phi and omega scans'
_diffrn_radiation_monochromator graphite
_diffrn_radiation_source 'fine-focus sealed tube'
_diffrn_radiation_type MoK\a
_diffrn_radiation_wavelength 0.71073
_diffrn_reflns_av_R_equivalents 0.0435
_diffrn_reflns_av_sigmaI/netI 0.0465
_diffrn_reflns_limit_h_max 29
_diffrn_reflns_limit_h_min -24
_diffrn_reflns_limit_k_max 16
_diffrn_reflns_limit_k_min -16
_diffrn_reflns_limit_l_max 26
_diffrn_reflns_limit_l_min -30
_diffrn_reflns_number 76350
_diffrn_reflns_theta_full 34.69
_diffrn_reflns_theta_max 34.69
_diffrn_reflns_theta_min 1.78
_exptl_absorpt_coefficient_mu 0.487
_exptl_absorpt_correction_T_max 0.9090
_exptl_absorpt_correction_T_min 0.8678
_exptl_absorpt_correction_type 'semiempirical by SADABS'
_exptl_crystal_colour black
_exptl_crystal_density_diffrn 1.227
_exptl_crystal_density_meas 0
_exptl_crystal_density_method 'not measured'
_exptl_crystal_description block
_exptl_crystal_F_000 1460
_exptl_crystal_size_max 0.30
_exptl_crystal_size_mid 0.25
_exptl_crystal_size_min 0.20
_refine_diff_density_max 0.528
_refine_diff_density_min -0.484
_refine_diff_density_rms 0.069
_refine_ls_extinction_method none
_refine_ls_goodness_of_fit_ref 0.985
_refine_ls_hydrogen_treatment mixed
_refine_ls_matrix_type full
_refine_ls_number_parameters 624
_refine_ls_number_reflns 15789
_refine_ls_number_restraints 0
_refine_ls_restrained_S_all 0.985
_refine_ls_R_factor_all 0.0661
_refine_ls_R_factor_gt 0.0414
_refine_ls_shift/su_max 0.793
_refine_ls_shift/su_mean 0.042
_refine_ls_structure_factor_coef Fsqd
_refine_ls_weighting_details 'calc w=1/[\s^2^(Fo^2^)+(0.0815P)^2^+0.0922P] where P=(Fo^2^+2Fc^2^)/3'
_refine_ls_weighting_scheme calc
_refine_ls_wR_factor_gt 0.1179
_refine_ls_wR_factor_ref 0.1290
_reflns_number_gt 11344
_reflns_number_total 15789
_reflns_threshold_expression >2sigma(I)
_cod_data_source_file ic700869h-file005.cif
_cod_data_source_block scb25
_cod_depositor_comments
;
The following automatic conversions were performed:

'_symmetry_cell_setting' value 'Monoclinic' changed to 'monoclinic'
according to
/usr/data/users/saulius/automatic-downloads/retrospective/ACS/lib/dictionaries/cif_core.dic
dictionary named 'cif_core.dic' version 2.4.2 from 2011-04-26.

Automatic conversion script
Id: cif_fix_values 2281 2013-09-26 08:29:07Z andrius 
;
_cod_original_sg_symbol_H-M P2(1)/n
_cod_database_code 4339849

loop_
_symmetry_equiv_pos_as_xyz
'x, y, z'
'-x+1/2, y+1/2, -z+1/2'
'-x, -y, -z'
'x-1/2, -y-1/2, z-1/2'

loop_
_atom_site_label
_atom_site_type_symbol
_atom_site_fract_x
_atom_site_fract_y
_atom_site_fract_z
_atom_site_U_iso_or_equiv
_atom_site_adp_type
_atom_site_occupancy
_atom_site_symmetry_multiplicity
_atom_site_calc_flag
_atom_site_refinement_flags
Fe1 Fe 0.757979(9) 0.109743(15) 0.500884(8) 0.01620(5) Uani 1 1 d .
P1 P 0.670230(17) 0.26778(3) 0.485260(16) 0.01931(7) Uani 1 1 d .
N1 N 0.73438(6) 0.01655(9) 0.40990(5) 0.01845(18) Uani 1 1 d .
N2 N 0.81798(6) 0.19222(9) 0.45399(5) 0.01834(18) Uani 1 1 d .
N3 N 0.83253(6) 0.18141(10) 0.58409(5) 0.02040(19) Uani 1 1 d .
N4 N 0.71924(6) -0.00291(10) 0.54998(6) 0.0246(2) Uani 1 1 d .
N5 N 0.69701(8) -0.07319(13) 0.57925(7) 0.0390(3) Uani 1 1 d .
C1 C 0.74777(9) 0.01324(14) 0.28334(7) 0.0339(3) Uani 1 1 d .
H1A H 0.7666 -0.0732 0.2851 0.051 Uiso 1 1 calc R
H1B H 0.7728 0.0660 0.2555 0.051 Uiso 1 1 calc R
H1C H 0.6941 0.0136 0.2603 0.051 Uiso 1 1 calc R
C2 C 0.76284(7) 0.06403(11) 0.35844(6) 0.0207(2) Uani 1 1 d .
C3 C 0.81012(7) 0.16859(11) 0.38219(6) 0.0198(2) Uani 1 1 d .
C4 C 0.84791(8) 0.24326(12) 0.34429(7) 0.0251(2) Uani 1 1 d .
H4 H 0.8433(10) 0.2325(16) 0.2998(10) 0.033(4) Uiso 1 1 d .
C5 C 0.89509(8) 0.33756(13) 0.38050(8) 0.0288(3) Uani 1 1 d .
H5 H 0.9206(10) 0.3903(15) 0.3546(9) 0.029(4) Uiso 1 1 d .
C6 C 0.90717(8) 0.35382(13) 0.45445(8) 0.0266(3) Uani 1 1 d .
H6 H 0.9407(11) 0.4085(17) 0.4772(10) 0.039(5) Uiso 1 1 d .
C7 C 0.86920(7) 0.27799(11) 0.49161(7) 0.0215(2) Uani 1 1 d .
C8 C 0.87772(7) 0.26810(12) 0.56670(7) 0.0231(2) Uani 1 1 d .
C9 C 0.93503(9) 0.34359(17) 0.62038(9) 0.0354(3) Uani 1 1 d .
H9C H 0.9624(16) 0.381(2) 0.6006(14) 0.069(8) Uiso 1 1 d .
H9B H 0.9645(15) 0.294(2) 0.6588(14) 0.072(8) Uiso 1 1 d .
H9A H 0.9135(17) 0.410(3) 0.6405(16) 0.098(10) Uiso 1 1 d .
C10 C 0.69703(7) -0.10338(10) 0.39248(6) 0.0193(2) Uani 1 1 d .
C11 C 0.61927(7) -0.11051(11) 0.36745(6) 0.0207(2) Uani 1 1 d .
C12 C 0.58613(8) -0.22679(12) 0.34573(7) 0.0253(2) Uani 1 1 d .
H12 H 0.5310(9) -0.2333(14) 0.3253(9) 0.024(4) Uiso 1 1 d .
C13 C 0.62835(8) -0.33449(12) 0.34877(7) 0.0261(2) Uani 1 1 d .
H13 H 0.6036(11) -0.4083(17) 0.3333(10) 0.040(5) Uiso 1 1 d .
C14 C 0.70467(8) -0.32716(12) 0.37507(7) 0.0258(2) Uani 1 1 d .
H14 H 0.7341(10) -0.3978(15) 0.3776(9) 0.030(4) Uiso 1 1 d .
C15 C 0.74003(7) -0.21308(11) 0.39793(7) 0.0245(2) Uani 1 1 d .
C16 C 0.57114(7) 0.00485(12) 0.36179(7) 0.0237(2) Uani 1 1 d .
H16 H 0.6016(9) 0.0672(15) 0.3841(8) 0.020(4) Uiso 1 1 d .
C17 C 0.51229(10) -0.01082(17) 0.40206(10) 0.0380(3) Uani 1 1 d .
H17C H 0.4733(12) -0.072(2) 0.3787(11) 0.051(6) Uiso 1 1 d .
H17B H 0.4784(14) 0.061(2) 0.3976(12) 0.063(7) Uiso 1 1 d .
H17A H 0.5379(10) -0.0363(17) 0.4506(10) 0.037(5) Uiso 1 1 d .
C18 C 0.53414(10) 0.04030(17) 0.28363(9) 0.0385(3) Uani 1 1 d .
H18C H 0.5054(12) 0.1194(18) 0.2829(11) 0.046(5) Uiso 1 1 d .
H18B H 0.5061(11) -0.0285(18) 0.2626(10) 0.041(5) Uiso 1 1 d .
H18A H 0.5717(13) 0.0514(19) 0.2596(11) 0.052(6) Uiso 1 1 d .
C19 C 0.82443(9) -0.21352(14) 0.42770(12) 0.0435(4) Uani 1 1 d .
H19 H 0.8453(13) -0.125(2) 0.4375(12) 0.058(6) Uiso 1 1 d .
C20 C 0.86238(14) -0.2652(3) 0.37190(19) 0.0849(9) Uani 1 1 d .
C21 C 0.84711(14) -0.2925(3) 0.49612(17) 0.0721(8) Uani 1 1 d .
H21C H 0.8400(19) -0.381(3) 0.4841(17) 0.099(10) Uiso 1 1 d .
H21B H 0.8969(16) -0.286(2) 0.5173(14) 0.072(7) Uiso 1 1 d .
H21A H 0.8201(19) -0.262(3) 0.5350(18) 0.109(11) Uiso 1 1 d .
C22 C 0.85341(7) 0.14715(12) 0.65981(6) 0.0219(2) Uani 1 1 d .
C23 C 0.90535(7) 0.04841(13) 0.68198(7) 0.0264(2) Uani 1 1 d .
C24 C 0.93546(8) 0.02829(14) 0.75580(8) 0.0305(3) Uani 1 1 d .
H24 H 0.9744(12) -0.0353(19) 0.7735(11) 0.051(6) Uiso 1 1 d .
C25 C 0.91464(8) 0.09992(14) 0.80681(7) 0.0310(3) Uani 1 1 d .
H25 H 0.9368(10) 0.0830(16) 0.8550(10) 0.031(4) Uiso 1 1 d .
C26 C 0.86061(8) 0.19005(14) 0.78453(7) 0.0295(3) Uani 1 1 d .
H26 H 0.8456(11) 0.2361(17) 0.8196(11) 0.042(5) Uiso 1 1 d .
C27 C 0.82841(7) 0.21479(12) 0.71132(7) 0.0247(2) Uani 1 1 d .
C28 C 0.92936(9) -0.03624(16) 0.62924(8) 0.0351(3) Uani 1 1 d .
H28 H 0.8903(12) -0.0454(19) 0.5856(12) 0.052(6) Uiso 1 1 d .
C29 C 0.94690(13) -0.1702(2) 0.65938(12) 0.0521(5) Uani 1 1 d .
H29B H 0.9510(15) -0.215(2) 0.6205(15) 0.079(8) Uiso 1 1 d .
H29A H 0.9930(13) -0.174(2) 0.7016(12) 0.052(6) Uiso 1 1 d .
H29C H 0.8992(18) -0.207(3) 0.6760(16) 0.108(11) Uiso 1 1 d .
C30 C 0.99632(14) 0.0144(3) 0.60788(14) 0.0588(6) Uani 1 1 d .
H30C H 0.997(2) 0.086(4) 0.594(2) 0.121(16) Uiso 1 1 d .
H30B H 1.0457(14) 0.017(2) 0.6526(14) 0.067(7) Uiso 1 1 d .
H30A H 1.0158(14) -0.040(2) 0.5675(13) 0.075(7) Uiso 1 1 d .
C31 C 0.76747(9) 0.31304(13) 0.69169(7) 0.0295(3) Uani 1 1 d .
H31 H 0.7503(9) 0.3128(14) 0.6400(8) 0.020(4) Uiso 1 1 d .
C32 C 0.79569(13) 0.44567(17) 0.71562(11) 0.0465(4) Uani 1 1 d .
H32C H 0.7533(12) 0.5067(19) 0.7010(11) 0.051(6) Uiso 1 1 d .
H32B H 0.8353(14) 0.477(2) 0.6785(13) 0.076(8) Uiso 1 1 d .
H32A H 0.8224(18) 0.452(3) 0.7583(17) 0.105(11) Uiso 1 1 d .
C33 C 0.70399(10) 0.27927(18) 0.72415(9) 0.0405(4) Uani 1 1 d .
H33C H 0.6825(11) 0.1908(19) 0.7041(11) 0.046(5) Uiso 1 1 d .
H33B H 0.6583(12) 0.338(2) 0.7046(11) 0.053(6) Uiso 1 1 d .
H33A H 0.7191(12) 0.2802(18) 0.7781(11) 0.049(6) Uiso 1 1 d .
C34 C 0.60760(7) 0.31528(12) 0.39682(7) 0.0241(2) Uani 1 1 d .
H34B H 0.5648(9) 0.2562(14) 0.3846(8) 0.021(4) Uiso 1 1 d .
H34A H 0.5879(10) 0.4011(15) 0.4049(9) 0.026(4) Uiso 1 1 d .
C35 C 0.64356(9) 0.32076(14) 0.33516(7) 0.0294(3) Uani 1 1 d .
H35B H 0.6552(10) 0.2375(16) 0.3229(9) 0.032(4) Uiso 1 1 d .
H35C H 0.6122(11) 0.3634(18) 0.2933(11) 0.045(5) Uiso 1 1 d .
H35A H 0.6860(12) 0.3802(18) 0.3463(11) 0.044(5) Uiso 1 1 d .
C36 C 0.71594(8) 0.42154(12) 0.51078(7) 0.0251(2) Uani 1 1 d .
H36B H 0.7641(10) 0.4083(15) 0.5484(9) 0.030(4) Uiso 1 1 d .
H36A H 0.7286(11) 0.4467(17) 0.4698(10) 0.039(5) Uiso 1 1 d .
C37 C 0.67219(10) 0.52719(14) 0.53378(9) 0.0360(3) Uani 1 1 d .
H37C H 0.6593(10) 0.5022(16) 0.5773(10) 0.037(5) Uiso 1 1 d .
H37B H 0.6270(12) 0.546(2) 0.4908(11) 0.051(6) Uiso 1 1 d .
H27A H 0.7016(13) 0.604(2) 0.5458(12) 0.056(6) Uiso 1 1 d .
C38 C 0.60267(8) 0.24261(14) 0.53741(8) 0.0268(3) Uani 1 1 d .
H38B H 0.5934(11) 0.1564(19) 0.5276(10) 0.041(5) Uiso 1 1 d .
H38A H 0.6317(12) 0.2463(19) 0.5820(12) 0.053(6) Uiso 1 1 d .
C39 C 0.53093(10) 0.31883(18) 0.52107(12) 0.0426(4) Uani 1 1 d .
H39C H 0.5049(15) 0.304(2) 0.5548(14) 0.073(7) Uiso 1 1 d .
H39B H 0.5360(19) 0.401(3) 0.5323(18) 0.110(12) Uiso 1 1 d .
H39A H 0.5009(18) 0.297(3) 0.4697(18) 0.104(10) Uiso 1 1 d .

loop_
_atom_site_aniso_label
_atom_site_aniso_U_11
_atom_site_aniso_U_22
_atom_site_aniso_U_33
_atom_site_aniso_U_23
_atom_site_aniso_U_13
_atom_site_aniso_U_12
Fe1 0.01654(8) 0.01654(8) 0.01540(8) 0.00011(5) 0.00420(6) 0.00046(5)
P1 0.02101(14) 0.01850(13) 0.01866(14) 0.00182(10) 0.00588(11) 0.00286(10)
N1 0.0203(5) 0.0170(4) 0.0191(4) -0.0007(3) 0.0071(4) 0.0000(3)
N2 0.0200(5) 0.0174(4) 0.0177(4) 0.0001(3) 0.0055(3) -0.0012(3)
N3 0.0196(5) 0.0231(5) 0.0178(4) -0.0002(4) 0.0040(4) 0.0011(4)
N4 0.0254(5) 0.0272(5) 0.0208(5) 0.0000(4) 0.0057(4) 0.0001(4)
N5 0.0483(8) 0.0352(6) 0.0345(7) 0.0070(5) 0.0130(6) -0.0051(6)
C1 0.0485(9) 0.0344(7) 0.0228(6) -0.0090(5) 0.0164(6) -0.0100(6)
C2 0.0258(6) 0.0194(5) 0.0184(5) -0.0010(4) 0.0087(4) -0.0006(4)
C3 0.0221(5) 0.0188(5) 0.0204(5) 0.0006(4) 0.0092(4) 0.0007(4)
C4 0.0311(7) 0.0243(6) 0.0240(6) 0.0020(5) 0.0146(5) 0.0000(5)
C5 0.0319(7) 0.0242(6) 0.0350(7) 0.0050(5) 0.0169(6) -0.0031(5)
C6 0.0263(6) 0.0220(5) 0.0331(7) -0.0021(5) 0.0108(5) -0.0063(5)
C7 0.0207(5) 0.0192(5) 0.0248(6) -0.0016(4) 0.0065(4) -0.0020(4)
C8 0.0202(5) 0.0241(5) 0.0240(6) -0.0037(4) 0.0043(4) -0.0035(4)
C9 0.0295(7) 0.0422(9) 0.0324(8) -0.0089(7) 0.0048(6) -0.0135(6)
C10 0.0216(5) 0.0173(5) 0.0194(5) -0.0015(4) 0.0060(4) -0.0020(4)
C11 0.0237(6) 0.0216(5) 0.0160(5) 0.0006(4) 0.0039(4) -0.0010(4)
C12 0.0257(6) 0.0258(6) 0.0220(6) -0.0017(5) 0.0026(5) -0.0047(5)
C13 0.0326(7) 0.0205(6) 0.0235(6) -0.0022(4) 0.0049(5) -0.0063(5)
C14 0.0309(7) 0.0179(5) 0.0289(6) -0.0012(4) 0.0085(5) -0.0013(5)
C15 0.0242(6) 0.0192(5) 0.0304(6) -0.0022(4) 0.0079(5) -0.0012(4)
C16 0.0219(6) 0.0239(6) 0.0229(6) -0.0007(4) 0.0023(4) 0.0009(4)
C17 0.0323(8) 0.0392(8) 0.0464(9) -0.0020(7) 0.0174(7) 0.0022(6)
C18 0.0419(9) 0.0378(8) 0.0279(7) 0.0039(6) -0.0035(6) 0.0091(7)
C19 0.0223(7) 0.0230(7) 0.0814(13) -0.0097(7) 0.0078(7) 0.0009(5)
C20 0.0479(13) 0.0782(17) 0.146(3) -0.0230(17) 0.0564(16) 0.0005(12)
C21 0.0421(12) 0.0572(14) 0.0908(19) -0.0052(13) -0.0254(12) 0.0089(10)
C22 0.0198(5) 0.0255(5) 0.0184(5) -0.0008(4) 0.0017(4) 0.0006(4)
C23 0.0215(6) 0.0312(6) 0.0238(6) 0.0008(5) 0.0019(5) 0.0029(5)
C24 0.0240(6) 0.0373(7) 0.0258(6) 0.0058(5) -0.0005(5) 0.0033(5)
C25 0.0280(7) 0.0421(8) 0.0190(6) 0.0034(5) -0.0002(5) -0.0050(6)
C26 0.0329(7) 0.0359(7) 0.0186(6) -0.0024(5) 0.0051(5) -0.0030(5)
C27 0.0270(6) 0.0269(6) 0.0191(5) -0.0016(4) 0.0043(5) -0.0007(5)
C28 0.0300(7) 0.0424(8) 0.0295(7) -0.0029(6) 0.0024(6) 0.0147(6)
C29 0.0606(13) 0.0463(10) 0.0462(10) -0.0009(8) 0.0097(9) 0.0228(9)
C30 0.0564(13) 0.0687(15) 0.0623(14) 0.0039(11) 0.0348(11) 0.0166(11)
C31 0.0370(7) 0.0293(6) 0.0221(6) -0.0025(5) 0.0080(5) 0.0054(5)
C32 0.0609(12) 0.0295(8) 0.0455(10) -0.0079(7) 0.0085(9) 0.0063(8)
C33 0.0411(9) 0.0527(10) 0.0305(7) 0.0043(7) 0.0146(6) 0.0130(8)
C34 0.0254(6) 0.0234(6) 0.0219(5) 0.0028(4) 0.0038(5) 0.0060(5)
C35 0.0399(8) 0.0264(6) 0.0224(6) 0.0049(5) 0.0092(5) 0.0086(6)
C36 0.0314(7) 0.0193(5) 0.0245(6) 0.0005(4) 0.0075(5) 0.0013(5)
C37 0.0457(9) 0.0240(6) 0.0402(8) -0.0043(6) 0.0149(7) 0.0051(6)
C38 0.0255(6) 0.0300(6) 0.0276(6) 0.0055(5) 0.0117(5) 0.0056(5)
C39 0.0367(8) 0.0415(9) 0.0587(11) 0.0148(8) 0.0286(8) 0.0168(7)

loop_
_atom_type_symbol
_atom_type_description
_atom_type_scat_dispersion_real
_atom_type_scat_dispersion_imag
_atom_type_scat_source
C C 0.0033 0.0016 'International Tables Vol C Tables 4.2.6.8 and 6.1.1.4'
H H 0.0000 0.0000 'International Tables Vol C Tables 4.2.6.8 and 6.1.1.4'
N N 0.0061 0.0033 'International Tables Vol C Tables 4.2.6.8 and 6.1.1.4'
P P 0.1023 0.0942 'International Tables Vol C Tables 4.2.6.8 and 6.1.1.4'
Fe Fe 0.3463 0.8444 'International Tables Vol C Tables 4.2.6.8 and 6.1.1.4'

loop_
_geom_angle_atom_site_label_1
_geom_angle_atom_site_label_2
_geom_angle_atom_site_label_3
_geom_angle
N4 Fe1 N2 164.19(5)
N4 Fe1 N1 96.44(4)
N2 Fe1 N1 79.48(4)
N4 Fe1 N3 97.24(5)
N2 Fe1 N3 79.96(4)
N1 Fe1 N3 149.51(4)
N4 Fe1 P1 100.16(4)
N2 Fe1 P1 95.65(3)
N1 Fe1 P1 105.91(3)
N3 Fe1 P1 98.30(3)
C38 P1 C36 108.70(7)
C38 P1 C34 100.79(6)
C36 P1 C34 97.69(6)
C38 P1 Fe1 113.25(5)
C36 P1 Fe1 110.32(5)
C34 P1 Fe1 124.36(4)
C2 N1 C10 114.97(9)
C2 N1 Fe1 115.76(8)
C10 N1 Fe1 128.93(7)
C3 N2 C7 121.17(10)
C3 N2 Fe1 119.78(8)
C7 N2 Fe1 119.04(8)
C8 N3 C22 114.01(10)
C8 N3 Fe1 114.35(8)
C22 N3 Fe1 131.17(8)
N5 N4 Fe1 178.18(13)
N1 C2 C3 113.22(10)
N1 C2 C1 124.80(11)
C3 C2 C1 121.99(10)
N2 C3 C4 119.68(11)
N2 C3 C2 110.66(9)
C4 C3 C2 129.65(11)
C5 C4 C3 119.32(12)
C4 C5 C6 120.37(12)
C5 C6 C7 119.53(12)
N2 C7 C6 119.39(11)
N2 C7 C8 110.84(10)
C6 C7 C8 129.65(12)
N3 C8 C7 113.70(11)
N3 C8 C9 124.67(12)
C7 C8 C9 121.55(12)
C11 C10 C15 120.00(11)
C11 C10 N1 121.08(10)
C15 C10 N1 118.86(11)
C12 C11 C10 119.00(11)
C12 C11 C16 119.40(12)
C10 C11 C16 121.59(11)
C13 C12 C11 121.23(12)
C14 C13 C12 119.39(12)
C13 C14 C15 121.26(12)
C14 C15 C10 119.06(12)
C14 C15 C19 117.98(12)
C10 C15 C19 122.96(11)
C11 C16 C17 112.13(12)
C11 C16 C18 111.85(11)
C17 C16 C18 109.69(13)
C21 C19 C15 109.90(17)
C21 C19 C20 109.7(2)
C15 C19 C20 111.50(18)
C27 C22 C23 120.01(11)
C27 C22 N3 122.26(11)
C23 C22 N3 117.54(11)
C24 C23 C22 118.20(12)
C24 C23 C28 118.88(12)
C22 C23 C28 122.92(12)
C25 C24 C23 121.90(13)
C26 C25 C24 119.27(13)
C25 C26 C27 121.48(13)
C26 C27 C22 118.85(12)
C26 C27 C31 117.82(12)
C22 C27 C31 123.32(11)
C23 C28 C30 113.05(16)
C23 C28 C29 111.51(14)
C30 C28 C29 108.87(16)
C27 C31 C32 112.64(14)
C27 C31 C33 110.63(12)
C32 C31 C33 109.54(14)
C35 C34 P1 115.22(10)
C37 C36 P1 118.77(11)
C39 C38 P1 120.61(10)

loop_
_geom_bond_atom_site_label_1
_geom_bond_atom_site_label_2
_geom_bond_distance
Fe1 N4 1.7979(11)
Fe1 N2 1.8458(10)
Fe1 N1 1.9561(10)
Fe1 N3 1.9661(10)
Fe1 P1 2.3087(4)
P1 C38 1.8397(13)
P1 C36 1.8457(14)
P1 C34 1.8533(13)
N1 C2 1.3471(14)
N1 C10 1.4468(15)
N2 C3 1.3749(15)
N2 C7 1.3750(15)
N3 C8 1.3533(16)
N3 C22 1.4504(15)
N4 N5 1.0853(16)
C1 C2 1.4977(17)
C2 C3 1.4147(17)
C3 C4 1.3959(16)
C4 C5 1.389(2)
C5 C6 1.392(2)
C6 C7 1.3958(17)
C7 C8 1.4167(17)
C8 C9 1.5006(19)
C10 C11 1.4033(18)
C10 C15 1.4030(17)
C11 C12 1.3931(17)
C11 C16 1.5064(18)
C12 C13 1.3820(19)
C13 C14 1.380(2)
C14 C15 1.3922(17)
C15 C19 1.525(2)
C16 C17 1.522(2)
C16 C18 1.522(2)
C19 C21 1.522(4)
C19 C20 1.545(3)
C22 C27 1.4066(17)
C22 C23 1.4132(18)
C23 C24 1.3957(19)
C23 C28 1.5154(19)
C24 C25 1.382(2)
C25 C26 1.372(2)
C26 C27 1.3988(19)
C27 C31 1.515(2)
C28 C30 1.521(3)
C28 C29 1.537(3)
C31 C32 1.530(2)
C31 C33 1.531(2)
C34 C35 1.5208(18)
C36 C37 1.5251(19)
C38 C39 1.524(2)
